data_7101570
loop_
_publ_author_name
'Bruno Linclau'
'Nadia Azzi'
'Ed Griffen'
'Mark E. Light'

_publ_section_title
;
An enantioselective desymmetrisation approach to
C9-substituted trans-hydrindene rings based on a diastereotopic
group-selective intramolecular Diels-Alder reaction.
;
_journal_issue 47
_journal_name_full 'Chemical Communications'
_journal_paper_doi 10.1039/b607488j
_journal_year 2006
_chemical_compound_source 'N Azzi'
_chemical_formula_sum 'C17 H21 N O3'
_chemical_formula_weight 287.35
_chemical_name_systematic
;
?
;
_space_group_IT_number 7
_symmetry_cell_setting monoclinic
_symmetry_space_group_name_Hall 'P -2yc'
_symmetry_space_group_name_H-M 'P 1 c 1'
_atom_sites_solution_hydrogens geom
_atom_sites_solution_primary direct
_atom_sites_solution_secondary difmap
_audit_creation_method SHELXL-97
_cell_angle_alpha 90.00
_cell_angle_beta 90.36(2)
_cell_angle_gamma 90.00
_cell_formula_units_Z 4
_cell_length_a 5.0398(17)
_cell_length_b 10.910(4)
_cell_length_c 27.268(7)
_cell_measurement_reflns_used 3522
_cell_measurement_temperature 120(2)
_cell_measurement_theta_max 27.48
_cell_measurement_theta_min 2.91
_cell_volume 1499.3(8)
_computing_cell_refinement 'DENZO (Otwinowski & Minor, 1997) & COLLECT (Hooft, R.W.W., 1998)'
_computing_data_collection 'COLLECT (Hooft, R.W.W., 1998)'
_computing_data_reduction 'DENZO (Otwinowski & Minor, 1997) & COLLECT (Hooft, R.W.W., 1998)'
_computing_molecular_graphics 'CAMERON (Watkin, et al., 1993)'
_computing_publication_material 'WINGX (Farrugia, 1998)'
_computing_structure_refinement 'SHELXL-97 (Sheldrick, 1997)'
_computing_structure_solution 'SHELXS-97 (Sheldrick, 1997)'
_diffrn_ambient_temperature 120(2)
_diffrn_detector_area_resol_mean 9.091
_diffrn_measured_fraction_theta_full 0.997
_diffrn_measured_fraction_theta_max 0.992
_diffrn_measurement_device_type 'Bruker-Nonius CCD camera on \k-goniostat'
_diffrn_measurement_method '\f & \w scans to fill the asymmetric unit'
_diffrn_radiation_monochromator '10cm confocal mirrors'
_diffrn_radiation_source 'Bruker Nonius FR591 Rotating Anode'
_diffrn_radiation_type MoK\a
_diffrn_radiation_wavelength 0.71073
_diffrn_reflns_av_R_equivalents 0.0879
_diffrn_reflns_av_sigmaI/netI 0.0748
_diffrn_reflns_limit_h_max 6
_diffrn_reflns_limit_h_min -6
_diffrn_reflns_limit_k_max 14
_diffrn_reflns_limit_k_min -13
_diffrn_reflns_limit_l_max 35
_diffrn_reflns_limit_l_min -35
_diffrn_reflns_number 18459
_diffrn_reflns_theta_full 25.00
_diffrn_reflns_theta_max 27.58
_diffrn_reflns_theta_min 2.92
_diffrn_standards_number 0
_exptl_absorpt_coefficient_mu 0.087
_exptl_absorpt_correction_T_max 0.9983
_exptl_absorpt_correction_T_min 0.9771
_exptl_absorpt_correction_type multi-scan
_exptl_absorpt_process_details
;
SADABS V2.10 (Sheldrick, G.M., 2003)
;
_exptl_crystal_colour Colourless
_exptl_crystal_density_diffrn 1.273
_exptl_crystal_density_method 'not measured'
_exptl_crystal_description Rod
_exptl_crystal_F_000 616
_exptl_crystal_size_max 0.15
_exptl_crystal_size_mid 0.03
_exptl_crystal_size_min 0.02
_refine_diff_density_max 0.326
_refine_diff_density_min -0.272
_refine_diff_density_rms 0.078
_refine_ls_extinction_method none
_refine_ls_goodness_of_fit_ref 1.183
_refine_ls_hydrogen_treatment constr
_refine_ls_matrix_type full
_refine_ls_number_parameters 379
_refine_ls_number_reflns 3464
_refine_ls_number_restraints 2
_refine_ls_restrained_S_all 1.183
_refine_ls_R_factor_all 0.0924
_refine_ls_R_factor_gt 0.0654
_refine_ls_shift/su_max 0.000
_refine_ls_shift/su_mean 0.000
_refine_ls_structure_factor_coef Fsqd
_refine_ls_weighting_details 'calc w=1/[\s^2^(Fo^2^)+(0.0486P)^2^+0.0331P] where P=(Fo^2^+2Fc^2^)/3'
_refine_ls_weighting_scheme calc
_refine_ls_wR_factor_gt 0.1119
_refine_ls_wR_factor_ref 0.1197
_reflns_number_gt 2688
_reflns_number_total 3464
_reflns_threshold_expression >2sigma(I)
_cod_data_source_file b607488j.txt
_cod_depositor_comments
;
The following automatic conversions were performed:
'_symmetry_cell_setting' value 'Monoclinic' changed to 'monoclinic'
according to '/home/saulius/struct/CIF-dictionaries/cif_core.dic'
dictionary named 'cif_core.dic' version 2.4.1 from 2010-06-29.

Automatic conversion script
Id: cif_fix_enum 1527 2010-12-29 10:47:43Z saulius 
;
_cod_original_sg_symbol_H-M Pc
_cod_database_code 7101570

loop_
_symmetry_equiv_pos_as_xyz
'x, y, z'
'x, -y, z+1/2'

loop_
_atom_site_label
_atom_site_type_symbol
_atom_site_fract_x
_atom_site_fract_y
_atom_site_fract_z
_atom_site_U_iso_or_equiv
_atom_site_adp_type
_atom_site_occupancy
_atom_site_symmetry_multiplicity
_atom_site_calc_flag
_atom_site_refinement_flags
N1 N 0.3697(6) 0.5074(3) 0.07550(11) 0.0235(7) Uani 1 1 d .
O1 O 0.1117(5) 0.4100(3) 0.01531(10) 0.0323(7) Uani 1 1 d .
O2 O 0.0622(5) 0.6086(2) 0.03286(10) 0.0270(6) Uani 1 1 d .
O3 O 0.7101(6) 0.4434(3) 0.12148(12) 0.0414(8) Uani 1 1 d .
C1 C 0.1756(7) 0.4981(4) 0.03963(13) 0.0231(8) Uani 1 1 d .
C2 C 0.1750(8) 0.6973(3) 0.06671(15) 0.0289(9) Uani 1 1 d .
H2A H 0.0484 0.7166 0.0932 0.035 Uiso 1 1 calc R
H2B H 0.2216 0.7741 0.0494 0.035 Uiso 1 1 calc R
C3 C 0.4219(7) 0.6354(3) 0.08726(14) 0.0230(8) Uani 1 1 d .
H3A H 0.5845 0.6654 0.0710 0.028 Uiso 1 1 calc R
H3B H 0.4386 0.6482 0.1231 0.028 Uiso 1 1 calc R
C4 C 0.5217(7) 0.4141(4) 0.09641(14) 0.0290(10) Uani 1 1 d .
C5 C 0.4399(8) 0.2822(3) 0.08846(15) 0.0293(9) Uani 1 1 d .
H5 H 0.2582 0.2812 0.0735 0.035 Uiso 1 1 calc R
C6 C 0.6314(8) 0.2189(4) 0.05307(16) 0.0346(10) Uani 1 1 d .
H6A H 0.5916 0.2465 0.0192 0.042 Uiso 1 1 calc R
H6B H 0.8151 0.2444 0.0611 0.042 Uiso 1 1 calc R
C7 C 0.6151(8) 0.0818(4) 0.05495(16) 0.0337(10) Uani 1 1 d .
H7 H 0.7081 0.0367 0.0307 0.040 Uiso 1 1 calc R
C8 C 0.4796(8) 0.0188(4) 0.08820(15) 0.0308(10) Uani 1 1 d .
H8 H 0.4820 -0.0683 0.0875 0.037 Uiso 1 1 calc R
C9 C 0.3244(7) 0.0839(3) 0.12645(14) 0.0247(9) Uani 1 1 d .
H9 H 0.1397 0.0938 0.1134 0.030 Uiso 1 1 calc R
C10 C 0.3022(8) 0.0289(4) 0.17773(15) 0.0282(9) Uani 1 1 d .
H10 H 0.4840 0.0076 0.1899 0.034 Uiso 1 1 calc R
C11 C 0.1952(9) 0.1394(4) 0.20809(16) 0.0360(10) Uani 1 1 d .
H11A H 0.0013 0.1318 0.2128 0.043 Uiso 1 1 calc R
H11B H 0.2825 0.1424 0.2407 0.043 Uiso 1 1 calc R
C12 C 0.2602(9) 0.2570(4) 0.17825(17) 0.0348(10) Uani 1 1 d .
H12A H 0.0959 0.2958 0.1656 0.042 Uiso 1 1 calc R
H12B H 0.3576 0.3171 0.1987 0.042 Uiso 1 1 calc R
C13 C 0.4323(8) 0.2117(3) 0.13628(14) 0.0268(9) Uani 1 1 d .
H13 H 0.6184 0.2033 0.1488 0.032 Uiso 1 1 calc R
C14 C 0.1330(8) -0.0824(4) 0.17988(14) 0.0291(9) Uani 1 1 d .
H14 H -0.0452 -0.0733 0.1689 0.035 Uiso 1 1 calc R
C15 C 0.2029(8) -0.1936(4) 0.19543(14) 0.0265(9) Uani 1 1 d .
H15 H 0.3770 -0.2029 0.2085 0.032 Uiso 1 1 calc R
C16 C 0.0358(8) -0.3015(4) 0.19413(15) 0.0294(9) Uani 1 1 d .
H16 H -0.1447 -0.2903 0.1849 0.035 Uiso 1 1 calc R
C17 C 0.1126(9) -0.4134(4) 0.20465(15) 0.0371(11) Uani 1 1 d .
H17A H 0.2914 -0.4286 0.2141 0.045 Uiso 1 1 calc R
H17B H -0.0106 -0.4792 0.2028 0.045 Uiso 1 1 calc R
N2 N 0.8624(6) 1.2974(3) 0.42884(11) 0.0240(7) Uani 1 1 d .
O4 O 0.6124(6) 1.2009(3) 0.48917(10) 0.0332(7) Uani 1 1 d .
O5 O 0.5587(5) 1.3987(2) 0.47133(9) 0.0269(6) Uani 1 1 d .
O6 O 1.1992(6) 1.2327(3) 0.38278(12) 0.0418(8) Uani 1 1 d .
C18 C 0.6721(7) 1.2886(4) 0.46503(14) 0.0251(9) Uani 1 1 d .
C19 C 0.6658(8) 1.4865(4) 0.43739(15) 0.0299(9) Uani 1 1 d .
H19A H 0.7112 1.5640 0.4544 0.036 Uiso 1 1 calc R
H19B H 0.5366 1.5044 0.4108 0.036 Uiso 1 1 calc R
C20 C 0.9121(7) 1.4264(3) 0.41698(14) 0.0240(8) Uani 1 1 d .
H20A H 0.9265 1.4393 0.3812 0.029 Uiso 1 1 calc R
H20B H 1.0749 1.4571 0.4334 0.029 Uiso 1 1 calc R
C21 C 1.0123(8) 1.2042(4) 0.40813(15) 0.0286(9) Uani 1 1 d .
C22 C 0.9320(8) 1.0725(3) 0.41637(15) 0.0272(9) Uani 1 1 d .
H22 H 0.7525 1.0713 0.4318 0.033 Uiso 1 1 calc R
C23 C 1.1296(8) 1.0090(4) 0.45130(16) 0.0339(10) Uani 1 1 d .
H23A H 1.3121 1.0341 0.4426 0.041 Uiso 1 1 calc R
H23B H 1.0954 1.0366 0.4853 0.041 Uiso 1 1 calc R
C24 C 1.1103(8) 0.8713(4) 0.44926(15) 0.0322(10) Uani 1 1 d .
H24 H 1.2056 0.8256 0.4732 0.039 Uiso 1 1 calc R
C25 C 0.9706(7) 0.8102(4) 0.41657(15) 0.0286(9) Uani 1 1 d .
H25 H 0.9715 0.7232 0.4174 0.034 Uiso 1 1 calc R
C26 C 0.8108(7) 0.8742(3) 0.37822(14) 0.0231(8) Uani 1 1 d .
H26 H 0.6281 0.8845 0.3917 0.028 Uiso 1 1 calc R
C27 C 0.7796(8) 0.8201(4) 0.32725(14) 0.0275(9) Uani 1 1 d .
H27 H 0.9596 0.7987 0.3146 0.033 Uiso 1 1 calc R
C28 C 0.6705(8) 0.9303(4) 0.29731(15) 0.0307(10) Uani 1 1 d .
H28A H 0.4760 0.9230 0.2930 0.037 Uiso 1 1 calc R
H28B H 0.7536 0.9331 0.2645 0.037 Uiso 1 1 calc R
C29 C 0.7395(8) 1.0481(4) 0.32676(15) 0.0305(10) Uani 1 1 d .
H29A H 0.8345 1.1080 0.3060 0.037 Uiso 1 1 calc R
H29B H 0.5771 1.0871 0.3398 0.037 Uiso 1 1 calc R
C30 C 0.9183(7) 1.0018(3) 0.36857(15) 0.0265(9) Uani 1 1 d .
H30 H 1.1027 0.9935 0.3557 0.032 Uiso 1 1 calc R
C31 C 0.6092(8) 0.7084(4) 0.32510(15) 0.0291(9) Uani 1 1 d .
H31 H 0.4313 0.7171 0.3358 0.035 Uiso 1 1 calc R
C32 C 0.6816(8) 0.5985(4) 0.30972(14) 0.0281(9) Uani 1 1 d .
H32 H 0.8570 0.5901 0.2976 0.034 Uiso 1 1 calc R
C33 C 0.5166(9) 0.4898(4) 0.30978(15) 0.0363(10) Uani 1 1 d .
H33 H 0.3392 0.4989 0.3208 0.044 Uiso 1 1 calc R
C34 C 0.5917(10) 0.3788(4) 0.29585(17) 0.0460(13) Uani 1 1 d .
H34A H 0.7674 0.3656 0.2846 0.055 Uiso 1 1 calc R
H34B H 0.4698 0.3125 0.2971 0.055 Uiso 1 1 calc R

loop_
_atom_site_aniso_label
_atom_site_aniso_U_11
_atom_site_aniso_U_22
_atom_site_aniso_U_33
_atom_site_aniso_U_23
_atom_site_aniso_U_13
_atom_site_aniso_U_12
N1 0.0245(16) 0.0220(17) 0.0239(16) 0.0030(14) -0.0046(13) -0.0009(14)
O1 0.0399(17) 0.0266(16) 0.0303(16) 0.0026(13) -0.0109(13) -0.0080(13)
O2 0.0253(14) 0.0262(15) 0.0294(15) 0.0010(12) -0.0017(11) -0.0003(12)
O3 0.0376(17) 0.0312(16) 0.0551(19) 0.0093(15) -0.0228(15) -0.0090(13)
C1 0.022(2) 0.027(2) 0.021(2) 0.0059(17) 0.0010(15) -0.0046(17)
C2 0.030(2) 0.029(2) 0.028(2) 0.0006(18) -0.0017(17) -0.0005(18)
C3 0.026(2) 0.021(2) 0.022(2) -0.0025(16) 0.0021(16) -0.0046(16)
C4 0.027(2) 0.032(2) 0.027(2) 0.0071(19) -0.0058(18) -0.0045(18)
C5 0.023(2) 0.029(2) 0.036(2) 0.0033(19) -0.0056(17) -0.0031(18)
C6 0.035(2) 0.037(2) 0.032(2) 0.006(2) -0.0015(18) -0.0111(19)
C7 0.033(2) 0.034(2) 0.034(2) -0.008(2) 0.0051(19) -0.0017(19)
C8 0.031(2) 0.026(2) 0.035(2) -0.0021(19) -0.0018(19) -0.0025(18)
C9 0.025(2) 0.021(2) 0.029(2) 0.0019(17) -0.0032(17) 0.0010(16)
C10 0.028(2) 0.023(2) 0.033(2) 0.0027(18) -0.0022(17) 0.0009(16)
C11 0.046(3) 0.030(2) 0.032(2) -0.0046(19) 0.003(2) -0.004(2)
C12 0.044(3) 0.026(2) 0.035(2) -0.0017(19) -0.0029(19) 0.001(2)
C13 0.028(2) 0.021(2) 0.031(2) 0.0019(17) -0.0068(17) -0.0006(16)
C14 0.024(2) 0.035(3) 0.028(2) 0.0024(19) 0.0003(17) -0.0033(18)
C15 0.030(2) 0.023(2) 0.027(2) -0.0026(17) 0.0027(17) 0.0020(17)
C16 0.036(2) 0.025(2) 0.028(2) -0.0002(18) 0.0057(17) -0.0021(18)
C17 0.049(3) 0.031(3) 0.032(2) 0.003(2) 0.006(2) -0.002(2)
N2 0.0222(17) 0.0278(18) 0.0221(17) -0.0018(14) 0.0051(13) -0.0064(14)
O4 0.0399(16) 0.0281(16) 0.0318(16) -0.0022(13) 0.0117(13) -0.0057(13)
O5 0.0257(15) 0.0274(15) 0.0276(15) -0.0008(12) 0.0035(11) 0.0009(12)
O6 0.0372(17) 0.0305(17) 0.058(2) -0.0046(16) 0.0245(15) -0.0059(14)
C18 0.027(2) 0.028(2) 0.021(2) -0.0048(18) 0.0022(16) -0.0045(18)
C19 0.032(2) 0.029(2) 0.029(2) 0.0037(19) 0.0052(17) 0.0012(18)
C20 0.0229(19) 0.029(2) 0.0202(19) 0.0004(17) -0.0020(15) -0.0056(17)
C21 0.029(2) 0.029(2) 0.027(2) -0.0063(18) 0.0044(18) -0.0033(18)
C22 0.024(2) 0.028(2) 0.030(2) -0.0058(18) 0.0077(16) -0.0017(17)
C23 0.030(2) 0.039(3) 0.033(2) -0.006(2) 0.0003(18) -0.0079(19)
C24 0.030(2) 0.032(2) 0.034(2) 0.006(2) -0.0048(18) 0.0000(19)
C25 0.029(2) 0.025(2) 0.032(2) 0.0028(18) 0.0004(17) -0.0015(17)
C26 0.021(2) 0.025(2) 0.023(2) -0.0012(17) 0.0042(15) -0.0005(16)
C27 0.030(2) 0.024(2) 0.029(2) -0.0026(17) 0.0028(17) 0.0011(17)
C28 0.038(2) 0.026(2) 0.028(2) -0.0006(18) -0.0026(18) 0.0011(19)
C29 0.030(2) 0.025(2) 0.036(2) 0.0014(19) 0.0049(18) -0.0013(17)
C30 0.024(2) 0.024(2) 0.031(2) -0.0028(17) 0.0055(17) 0.0011(16)
C31 0.033(2) 0.027(2) 0.027(2) -0.0028(18) -0.0035(17) 0.0013(18)
C32 0.032(2) 0.029(2) 0.024(2) -0.0004(18) 0.0011(17) -0.0039(18)
C33 0.047(3) 0.034(3) 0.028(2) 0.001(2) -0.008(2) -0.006(2)
C34 0.072(4) 0.026(3) 0.040(3) -0.003(2) -0.011(3) -0.009(2)

loop_
_atom_type_symbol
_atom_type_description
_atom_type_scat_dispersion_real
_atom_type_scat_dispersion_imag
_atom_type_scat_source
C C 0.0033 0.0000 'International Tables Vol C Tables 4.2.6.8 and 6.1.1.4'
H H 0.0000 0.0000 'International Tables Vol C Tables 4.2.6.8 and 6.1.1.4'
N N 0.0061 0.0000 'International Tables Vol C Tables 4.2.6.8 and 6.1.1.4'
O O 0.0106 0.0000 'International Tables Vol C Tables 4.2.6.8 and 6.1.1.4'

loop_
_geom_angle_atom_site_label_1
_geom_angle_atom_site_label_2
_geom_angle_atom_site_label_3
_geom_angle
C1 N1 C4 128.4(3)
C1 N1 C3 110.6(3)
C4 N1 C3 120.8(3)
C1 O2 C2 110.2(3)
O1 C1 O2 121.7(3)
O1 C1 N1 129.0(4)
O2 C1 N1 109.2(3)
O2 C2 C3 104.8(3)
N1 C3 C2 101.5(3)
O3 C4 N1 117.7(4)
O3 C4 C5 123.0(4)
N1 C4 C5 119.2(3)
C4 C5 C13 111.6(3)
C4 C5 C6 110.3(3)
C13 C5 C6 109.4(3)
C7 C6 C5 113.2(3)
C8 C7 C6 124.6(4)
C7 C8 C9 120.4(4)
C8 C9 C13 111.9(3)
C8 C9 C10 119.7(3)
C13 C9 C10 103.1(3)
C14 C10 C9 113.8(3)
C14 C10 C11 114.2(3)
C9 C10 C11 102.1(3)
C12 C11 C10 106.6(3)
C13 C12 C11 104.4(3)
C5 C13 C9 109.0(3)
C5 C13 C12 120.0(3)
C9 C13 C12 103.0(3)
C15 C14 C10 127.3(4)
C14 C15 C16 125.5(4)
C17 C16 C15 125.5(4)
C18 N2 C21 128.3(3)
C18 N2 C20 110.1(3)
C21 N2 C20 121.3(3)
C18 O5 C19 110.6(3)
O4 C18 O5 122.3(4)
O4 C18 N2 128.6(4)
O5 C18 N2 109.1(3)
O5 C19 C20 105.0(3)
N2 C20 C19 101.1(3)
O6 C21 N2 118.1(4)
O6 C21 C22 122.6(4)
N2 C21 C22 119.3(3)
C21 C22 C30 111.5(3)
C21 C22 C23 110.3(3)
C30 C22 C23 109.2(3)
C24 C23 C22 112.6(3)
C25 C24 C23 124.4(4)
C24 C25 C26 121.6(4)
C25 C26 C27 120.9(3)
C25 C26 C30 111.1(3)
C27 C26 C30 103.5(3)
C31 C27 C26 114.2(3)
C31 C27 C28 114.2(3)
C26 C27 C28 102.4(3)
C27 C28 C29 106.9(3)
C30 C29 C28 103.9(3)
C22 C30 C26 109.4(3)
C22 C30 C29 119.7(3)
C26 C30 C29 102.8(3)
C32 C31 C27 126.4(4)
C31 C32 C33 125.6(4)
C34 C33 C32 125.7(5)

loop_
_geom_bond_atom_site_label_1
_geom_bond_atom_site_label_2
_geom_bond_distance
N1 C1 1.383(5)
N1 C4 1.394(5)
N1 C3 1.457(4)
O1 C1 1.211(4)
O2 C1 1.346(4)
O2 C2 1.451(5)
O3 C4 1.210(4)
C2 C3 1.520(5)
C4 C5 1.512(5)
C5 C13 1.515(5)
C5 C6 1.534(6)
C6 C7 1.499(6)
C7 C8 1.330(6)
C8 C9 1.488(6)
C9 C13 1.519(5)
C9 C10 1.527(6)
C10 C14 1.485(6)
C10 C11 1.561(6)
C11 C12 1.555(6)
C12 C13 1.523(6)
C14 C15 1.331(5)
C15 C16 1.448(5)
C16 C17 1.312(5)
N2 C18 1.384(5)
N2 C21 1.389(5)
N2 C20 1.466(5)
O4 C18 1.200(4)
O5 C18 1.342(5)
O5 C19 1.440(5)
O6 C21 1.212(5)
C19 C20 1.513(5)
C21 C22 1.511(5)
C22 C30 1.516(6)
C22 C23 1.538(6)
C23 C24 1.506(6)
C24 C25 1.314(6)
C25 C26 1.489(5)
C26 C27 1.517(5)
C26 C30 1.518(5)
C27 C31 1.492(6)
C27 C28 1.552(6)
C28 C29 1.553(5)
C29 C30 1.534(6)
C31 C32 1.322(5)
C32 C33 1.448(6)
C33 C34 1.325(6)
